data_4502279
loop_
_publ_author_name
'Shi, Yan-Yan'
'Sun, Junliang'
'Huang, Zhi-Tang'
'Zheng, Qi-Yu'

_publ_section_title
;
 Crystalline Self-Assembly of a Bowl-Like Cyclotriguaiacylene Derivative
 with Alcohol/Phenols by Hydrogen Bonding and
 C&#x2212;H&#x00B7;&#x00B7;&#x00B7;\p Interactions: The Self-Inclusion
 Extended Organic Frameworks
;
_journal_issue 1
_journal_name_full 'Crystal Growth &amp; Design'
_journal_page_first 314
_journal_paper_doi 10.1021/cg900905h
_journal_volume 10
_journal_year 2010
_chemical_formula_sum 'C49 H54 N8 O9'
_chemical_formula_weight 899.00
_chemical_name_systematic
; 
 ? 
;
_space_group_IT_number 14
_symmetry_cell_setting monoclinic
_symmetry_space_group_name_Hall '-P 2ybc'
_symmetry_space_group_name_H-M 'P 1 21/c 1'
_atom_sites_solution_hydrogens geom
_atom_sites_solution_primary direct
_atom_sites_solution_secondary difmap
_audit_creation_method SHELXL-97
_cell_angle_alpha 90.00
_cell_angle_beta 101.95(3)
_cell_angle_gamma 90.00
_cell_formula_units_Z 4
_cell_length_a 12.250(3)
_cell_length_b 29.054(6)
_cell_length_c 13.003(3)
_cell_measurement_reflns_used 12310
_cell_measurement_temperature 173(2)
_cell_measurement_theta_max 25.50
_cell_measurement_theta_min 1.40
_cell_volume 4527.6(19)
_computing_cell_refinement 'CrystalClear (Rigaku Inc., 2008)'
_computing_data_collection 'CrystalClear (Rigaku Inc., 2008)'
_computing_data_reduction 'CrystalClear (Rigaku Inc., 2008)'
_computing_molecular_graphics
;
 Mercury: visualization and analysis of crystal structures, C. F. Macrae,
 P. R. Edgington, P. McCabe, E. Pidcock, G. P. Shields, R. Taylor,
 M. Towler and J. van de Streek, J. Appl. Cryst., 39, 453-457, 2006.
;
_computing_publication_material 'SHELX-97 (Sheldrick, 1997)'
_computing_structure_refinement 'SHELX-97 (Sheldrick, 1997)'
_computing_structure_solution 'SHELX-97 (Sheldrick, 1997)'
_diffrn_ambient_temperature 173(2)
_diffrn_detector_area_resol_mean 28.5714
_diffrn_measured_fraction_theta_full 0.995
_diffrn_measured_fraction_theta_max 0.995
_diffrn_measurement_device_type 'MM007HF + CCD (Saturn724+)'
_diffrn_measurement_method '\w scans at fixed \c = 45\%'
_diffrn_radiation_monochromator Confocal
_diffrn_radiation_source 'Rotating Anode'
_diffrn_radiation_type MoK\a
_diffrn_radiation_wavelength 0.71073
_diffrn_reflns_av_R_equivalents 0.0836
_diffrn_reflns_av_sigmaI/netI 0.0959
_diffrn_reflns_limit_h_max 13
_diffrn_reflns_limit_h_min -14
_diffrn_reflns_limit_k_max 35
_diffrn_reflns_limit_k_min -35
_diffrn_reflns_limit_l_max 15
_diffrn_reflns_limit_l_min -10
_diffrn_reflns_number 26141
_diffrn_reflns_theta_full 25.50
_diffrn_reflns_theta_max 25.50
_diffrn_reflns_theta_min 1.40
_exptl_absorpt_coefficient_mu 0.092
_exptl_absorpt_correction_T_max 0.9963
_exptl_absorpt_correction_T_min 0.9782
_exptl_absorpt_correction_type numerical
_exptl_absorpt_process_details 'CrystalClear (Rigaku Inc., 2008)'
_exptl_crystal_colour colorless
_exptl_crystal_density_diffrn 1.319
_exptl_crystal_density_method 'not measured'
_exptl_crystal_description plate
_exptl_crystal_F_000 1904
_exptl_crystal_size_max 0.24
_exptl_crystal_size_mid 0.18
_exptl_crystal_size_min 0.04
_refine_diff_density_max 0.217
_refine_diff_density_min -0.237
_refine_diff_density_rms 0.052
_refine_ls_extinction_coef 0.0025(4)
_refine_ls_extinction_expression Fc^*^=kFc[1+0.001xFc^2^\l^3^/sin(2\q)]^-1/4^
_refine_ls_extinction_method SHELXL
_refine_ls_goodness_of_fit_ref 1.174
_refine_ls_hydrogen_treatment constr
_refine_ls_matrix_type full
_refine_ls_number_parameters 604
_refine_ls_number_reflns 8398
_refine_ls_number_restraints 165
_refine_ls_restrained_S_all 1.163
_refine_ls_R_factor_all 0.1054
_refine_ls_R_factor_gt 0.0800
_refine_ls_shift/su_max 0.001
_refine_ls_shift/su_mean 0.000
_refine_ls_structure_factor_coef Fsqd
_refine_ls_weighting_details 'calc w=1/[\s^2^(Fo^2^)+(0.0493P)^2^+2.7607P] where P=(Fo^2^+2Fc^2^)/3'
_refine_ls_weighting_scheme calc
_refine_ls_wR_factor_gt 0.1614
_refine_ls_wR_factor_ref 0.1732
_reflns_number_gt 6530
_reflns_number_total 8398
_reflns_threshold_expression >2sigma(I)
_cod_data_source_file cg900905h_si_004.cif
_cod_data_source_block CTV_im_phlo
_cod_original_cell_volume 4527.6(16)
_cod_original_sg_symbol_H-M P2(1)/c
_cod_database_code 4502279

loop_
_symmetry_equiv_pos_as_xyz
'x, y, z'
'-x, y+1/2, -z+1/2'
'-x, -y, -z'
'x, -y-1/2, z-1/2'

loop_
_atom_site_label
_atom_site_type_symbol
_atom_site_fract_x
_atom_site_fract_y
_atom_site_fract_z
_atom_site_U_iso_or_equiv
_atom_site_adp_type
_atom_site_occupancy
_atom_site_symmetry_multiplicity
_atom_site_calc_flag
_atom_site_refinement_flags
O1 O 1.09442(19) 0.09316(8) 0.82276(17) 0.0404(6) Uani 1 1 d U
O2 O 1.13932(19) 0.15462(8) 0.69493(17) 0.0417(6) Uani 1 1 d U
O3 O 0.73509(17) 0.23743(7) 0.28954(17) 0.0327(5) Uani 1 1 d U
O4 O 0.53574(17) 0.20812(8) 0.27323(19) 0.0414(6) Uani 1 1 d U
O5 O 0.43687(16) 0.05314(7) 0.65148(16) 0.0286(5) Uani 1 1 d U
O6 O 0.58545(17) 0.00775(8) 0.78191(16) 0.0345(5) Uani 1 1 d U
O7 O 0.92849(19) 0.29535(7) 0.56594(17) 0.0400(6) Uani 1 1 d U
H1O7 H 0.8955 0.3107 0.5117 0.048 Uiso 1 1 d R
O8 O 1.20663(18) 0.30795(8) 0.87224(17) 0.0390(6) Uani 1 1 d U
H1O8 H 1.2578 0.3249 0.9090 0.047 Uiso 1 1 d R
O9 O 1.08398(19) 0.44396(7) 0.67479(18) 0.0385(6) Uani 1 1 d U
H1O9 H 1.0188 0.4547 0.6483 0.046 Uiso 1 1 d R
N1 N 1.2673(2) 0.01946(11) 0.8794(2) 0.0395(7) Uani 1 1 d U
N2 N 1.1262(2) -0.02607(10) 0.8933(2) 0.0383(7) Uani 1 1 d U
N3 N 0.7994(2) 0.33085(9) 0.2032(2) 0.0315(6) Uani 1 1 d U
N4 N 0.8390(2) 0.33497(9) 0.3767(2) 0.0344(6) Uani 1 1 d U
N5 N 0.4770(2) 0.15446(9) 0.6696(2) 0.0314(6) Uani 1 1 d U
N6 N 0.3916(2) 0.15832(9) 0.5017(2) 0.0356(7) Uani 1 1 d U
N7 N 0.3512(3) 0.20012(15) 0.8985(4) 0.0927(15) Uani 1 1 d U
N8 N 0.5357(4) 0.11546(16) 0.0498(3) 0.0873(14) Uani 1 1 d U
C11 C 0.7333(2) 0.01729(9) 0.5596(2) 0.0237(6) Uani 1 1 d U
C12 C 0.7969(2) 0.11415(10) 0.3580(2) 0.0234(6) Uani 1 1 d U
C13 C 0.8481(2) 0.00595(10) 0.5385(2) 0.0268(7) Uani 1 1 d U
H13A H 0.8416 -0.0005 0.4627 0.032 Uiso 1 1 calc R
H13B H 0.8774 -0.0221 0.5781 0.032 Uiso 1 1 calc R
C14 C 1.0003(3) 0.32348(11) 0.6328(2) 0.0309(7) Uani 1 1 d U
C17 C 0.7125(2) 0.00604(10) 0.6594(2) 0.0251(7) Uani 1 1 d U
H17A H 0.7674 -0.0103 0.7081 0.030 Uiso 1 1 calc R
C18 C 0.8146(2) 0.16070(10) 0.3360(2) 0.0270(7) Uani 1 1 d U
H18A H 0.8884 0.1713 0.3380 0.032 Uiso 1 1 calc R
C19 C 0.5527(2) 0.05311(10) 0.5186(2) 0.0261(7) Uani 1 1 d U
H19A H 0.4975 0.0696 0.4704 0.031 Uiso 1 1 calc R
C21 C 0.6594(3) 0.04947(10) 0.3743(2) 0.0252(7) Uani 1 1 d U
H21A H 0.7172 0.0291 0.3559 0.030 Uiso 1 1 calc R
H21B H 0.5873 0.0415 0.3276 0.030 Uiso 1 1 calc R
C22 C 0.5332(2) 0.04294(10) 0.6165(2) 0.0244(6) Uani 1 1 d U
C23 C 0.8448(3) 0.25654(10) 0.3019(3) 0.0312(7) Uani 1 1 d U
H23A H 0.8817 0.2451 0.2459 0.037 Uiso 1 1 calc R
H23B H 0.8909 0.2479 0.3710 0.037 Uiso 1 1 calc R
C25 C 0.6003(2) 0.13015(10) 0.3252(2) 0.0285(7) Uani 1 1 d U
H25A H 0.5260 0.1196 0.3205 0.034 Uiso 1 1 calc R
C26 C 0.7270(2) 0.19111(10) 0.3115(2) 0.0262(7) Uani 1 1 d U
C28 C 0.6175(2) 0.17574(10) 0.3043(2) 0.0289(7) Uani 1 1 d U
C29 C 0.6138(2) 0.01832(10) 0.6877(2) 0.0258(7) Uani 1 1 d U
C30 C 1.1589(3) 0.01722(12) 0.8882(2) 0.0341(8) Uani 1 1 d U
C31 C 0.8979(2) 0.08212(10) 0.3853(2) 0.0261(7) Uani 1 1 d U
H31A H 0.8748 0.0507 0.3608 0.031 Uiso 1 1 calc R
H31B H 0.9554 0.0925 0.3470 0.031 Uiso 1 1 calc R
C32 C 0.6510(2) 0.04003(9) 0.4878(2) 0.0228(6) Uani 1 1 d U
C33 C 0.3617(2) 0.08551(10) 0.5926(2) 0.0292(7) Uani 1 1 d U
H33A H 0.2952 0.0881 0.6245 0.035 Uiso 1 1 calc R
H33B H 0.3365 0.0737 0.5201 0.035 Uiso 1 1 calc R
C34 C 1.0041(3) 0.37059(11) 0.6164(2) 0.0307(7) Uani 1 1 d U
H34A H 0.9564 0.3845 0.5577 0.037 Uiso 1 1 calc R
C35 C 0.4109(2) 0.13221(10) 0.5877(2) 0.0279(7) Uani 1 1 d U
C36 C 1.0795(3) 0.39720(11) 0.6878(2) 0.0299(7) Uani 1 1 d U
C37 C 0.6880(2) 0.09902(10) 0.3531(2) 0.0248(7) Uani 1 1 d U
C38 C 0.9493(2) 0.08044(10) 0.5025(2) 0.0250(7) Uani 1 1 d U
C39 C 1.1437(2) 0.33004(11) 0.7882(2) 0.0285(7) Uani 1 1 d U
C40 C 0.9297(2) 0.04588(10) 0.5712(2) 0.0253(7) Uani 1 1 d U
C41 C 0.9813(2) 0.04896(10) 0.6778(2) 0.0289(7) Uani 1 1 d U
H41A H 0.9699 0.0249 0.7239 0.035 Uiso 1 1 calc R
C42 C 1.0701(2) 0.30305(11) 0.7185(2) 0.0288(7) Uani 1 1 d U
H42A H 1.0671 0.2708 0.7292 0.035 Uiso 1 1 calc R
C43 C 1.0699(3) 0.11971(11) 0.6487(3) 0.0312(7) Uani 1 1 d U
C44 C 1.0476(3) 0.08542(11) 0.7179(2) 0.0321(7) Uani 1 1 d U
C45 C 1.0216(2) 0.11649(10) 0.5432(2) 0.0279(7) Uani 1 1 d U
H45A H 1.0379 0.1394 0.4966 0.033 Uiso 1 1 calc R
C46 C 0.8305(3) 0.30681(10) 0.2944(2) 0.0288(7) Uani 1 1 d U
C47 C 1.1502(3) 0.37725(11) 0.7731(2) 0.0309(7) Uani 1 1 d U
H47A H 1.2022 0.3955 0.8204 0.037 Uiso 1 1 calc R
C48 C 0.7874(3) 0.37609(11) 0.2286(3) 0.0396(8) Uani 1 1 d U
H48A H 0.7660 0.4009 0.1812 0.048 Uiso 1 1 calc R
C49 C 0.7825(3) 0.31253(13) 0.0963(3) 0.0446(9) Uani 1 1 d U
H49A H 0.8224 0.2833 0.0971 0.067 Uiso 1 1 calc R
H49B H 0.8112 0.3345 0.0512 0.067 Uiso 1 1 calc R
H49C H 0.7027 0.3075 0.0688 0.067 Uiso 1 1 calc R
C50 C 0.4230(3) 0.19180(13) 0.2446(3) 0.0469(10) Uani 1 1 d U
H50A H 0.3726 0.2179 0.2240 0.070 Uiso 1 1 calc R
H50B H 0.4030 0.1760 0.3048 0.070 Uiso 1 1 calc R
H50C H 0.4163 0.1703 0.1856 0.070 Uiso 1 1 calc R
C51 C 0.4998(3) 0.19705(11) 0.6337(3) 0.0401(8) Uani 1 1 d U
H51A H 0.5439 0.2205 0.6728 0.048 Uiso 1 1 calc R
C52 C 1.0881(3) 0.05795(11) 0.8979(2) 0.0362(8) Uani 1 1 d U
H52A H 1.0095 0.0478 0.8892 0.043 Uiso 1 1 calc R
H52B H 1.1113 0.0710 0.9695 0.043 Uiso 1 1 calc R
C53 C 1.1612(3) 0.19089(11) 0.6287(3) 0.0393(8) Uani 1 1 d U
H53A H 1.2116 0.2133 0.6703 0.059 Uiso 1 1 calc R
H53B H 1.0909 0.2061 0.5966 0.059 Uiso 1 1 calc R
H53C H 1.1960 0.1783 0.5733 0.059 Uiso 1 1 calc R
C54 C 1.3053(3) -0.02507(14) 0.8792(3) 0.0485(9) Uani 1 1 d U
H54A H 1.3782 -0.0347 0.8743 0.058 Uiso 1 1 calc R
C55 C 0.4472(3) 0.19895(11) 0.5317(3) 0.0422(9) Uani 1 1 d U
H55A H 0.4483 0.2247 0.4869 0.051 Uiso 1 1 calc R
C56 C 0.8124(3) 0.37827(11) 0.3349(3) 0.0414(9) Uani 1 1 d U
H56A H 0.8117 0.4056 0.3749 0.050 Uiso 1 1 calc R
C57 C 0.5148(3) 0.13876(13) 0.7780(3) 0.0438(9) Uani 1 1 d U
H57A H 0.5410 0.1069 0.7781 0.066 Uiso 1 1 calc R
H57B H 0.4527 0.1404 0.8149 0.066 Uiso 1 1 calc R
H57C H 0.5759 0.1585 0.8138 0.066 Uiso 1 1 calc R
C58 C 0.5775(4) 0.15007(17) 0.0426(3) 0.0575(11) Uani 1 1 d U
C59 C 1.3345(3) 0.06077(15) 0.8749(3) 0.0598(11) Uani 1 1 d U
H59A H 1.2940 0.0818 0.8214 0.090 Uiso 1 1 calc R
H59B H 1.4055 0.0521 0.8567 0.090 Uiso 1 1 calc R
H59C H 1.3491 0.0761 0.9435 0.090 Uiso 1 1 calc R
C60 C 0.6610(3) -0.02083(15) 0.8521(3) 0.0574(11) Uani 1 1 d U
H60A H 0.6296 -0.0279 0.9137 0.086 Uiso 1 1 calc R
H60B H 0.7323 -0.0047 0.8746 0.086 Uiso 1 1 calc R
H60C H 0.6732 -0.0495 0.8163 0.086 Uiso 1 1 calc R
C62 C 0.2653(4) 0.19797(14) 0.9198(3) 0.0575(11) Uani 1 1 d U
C63 C 1.2184(3) -0.05248(14) 0.8874(3) 0.0477(9) Uani 1 1 d U
H63A H 1.2204 -0.0852 0.8889 0.057 Uiso 1 1 calc R
C64 C 0.6286(3) 0.19412(15) 0.0331(3) 0.0613(12) Uani 1 1 d U
H64A H 0.7047 0.1895 0.0225 0.092 Uiso 1 1 calc R
H64B H 0.6308 0.2120 0.0974 0.092 Uiso 1 1 calc R
H64C H 0.5849 0.2108 -0.0271 0.092 Uiso 1 1 calc R
C65 C 0.1571(4) 0.19710(16) 0.9430(4) 0.0707(13) Uani 1 1 d U
H65A H 0.1274 0.2285 0.9405 0.106 Uiso 1 1 calc R
H65B H 0.1614 0.1843 1.0134 0.106 Uiso 1 1 calc R
H65C H 0.1078 0.1780 0.8911 0.106 Uiso 1 1 calc R

loop_
_atom_site_aniso_label
_atom_site_aniso_U_11
_atom_site_aniso_U_22
_atom_site_aniso_U_33
_atom_site_aniso_U_23
_atom_site_aniso_U_13
_atom_site_aniso_U_12
O1 0.0535(15) 0.0348(13) 0.0279(13) 0.0065(10) -0.0034(11) -0.0106(11)
O2 0.0540(15) 0.0324(13) 0.0351(14) 0.0053(10) 0.0011(11) -0.0161(11)
O3 0.0290(11) 0.0219(11) 0.0453(14) 0.0085(10) 0.0034(10) -0.0014(9)
O4 0.0291(12) 0.0338(13) 0.0602(16) 0.0181(12) 0.0066(11) 0.0041(10)
O5 0.0304(11) 0.0262(12) 0.0305(12) 0.0046(9) 0.0094(10) 0.0018(9)
O6 0.0372(13) 0.0446(14) 0.0229(12) 0.0096(10) 0.0094(10) 0.0059(11)
O7 0.0506(14) 0.0309(13) 0.0318(13) -0.0018(10) -0.0072(11) -0.0108(11)
O8 0.0391(13) 0.0388(14) 0.0334(13) 0.0038(11) -0.0060(11) -0.0037(11)
O9 0.0394(13) 0.0251(12) 0.0471(15) -0.0013(10) 0.0003(11) -0.0017(10)
N1 0.0397(16) 0.0549(19) 0.0238(15) 0.0009(13) 0.0066(13) -0.0052(14)
N2 0.0402(16) 0.0341(16) 0.0385(17) -0.0015(13) 0.0036(13) -0.0010(13)
N3 0.0377(15) 0.0262(14) 0.0302(15) 0.0056(11) 0.0060(12) -0.0033(12)
N4 0.0384(16) 0.0266(14) 0.0351(16) -0.0004(12) 0.0004(13) -0.0039(12)
N5 0.0341(15) 0.0289(14) 0.0301(14) -0.0036(12) 0.0044(12) -0.0014(12)
N6 0.0372(16) 0.0288(15) 0.0356(16) 0.0038(12) -0.0042(13) 0.0014(12)
N7 0.060(2) 0.078(3) 0.135(4) -0.044(3) 0.008(3) 0.002(2)
N8 0.109(4) 0.072(3) 0.065(3) -0.001(2) -0.018(2) -0.005(3)
C11 0.0297(16) 0.0151(14) 0.0263(16) -0.0033(12) 0.0056(13) -0.0017(12)
C12 0.0320(16) 0.0237(15) 0.0143(14) 0.0009(11) 0.0043(12) 0.0038(13)
C13 0.0308(17) 0.0200(15) 0.0296(17) 0.0018(13) 0.0063(14) 0.0042(13)
C14 0.0323(17) 0.0334(18) 0.0273(17) -0.0056(14) 0.0067(14) -0.0060(14)
C17 0.0317(16) 0.0185(15) 0.0233(16) 0.0020(12) 0.0012(13) 0.0005(13)
C18 0.0281(16) 0.0264(16) 0.0254(16) -0.0004(13) 0.0030(13) -0.0023(13)
C19 0.0323(17) 0.0202(15) 0.0249(16) 0.0038(12) 0.0038(13) -0.0002(13)
C21 0.0315(16) 0.0224(15) 0.0213(15) -0.0003(12) 0.0049(13) -0.0031(13)
C22 0.0274(16) 0.0196(15) 0.0259(16) -0.0026(12) 0.0051(13) -0.0035(12)
C23 0.0301(17) 0.0254(16) 0.0362(19) 0.0024(14) 0.0026(15) -0.0018(14)
C25 0.0283(16) 0.0309(17) 0.0266(17) 0.0053(14) 0.0062(14) -0.0017(13)
C26 0.0312(16) 0.0218(15) 0.0237(16) 0.0040(12) 0.0016(13) -0.0014(13)
C28 0.0292(16) 0.0280(16) 0.0272(17) 0.0102(14) 0.0010(14) 0.0047(14)
C29 0.0348(17) 0.0226(16) 0.0197(15) -0.0014(12) 0.0049(13) -0.0033(13)
C30 0.0359(18) 0.044(2) 0.0201(16) 0.0003(14) 0.0003(14) -0.0059(15)
C31 0.0306(16) 0.0238(16) 0.0250(16) 0.0011(12) 0.0081(13) 0.0001(13)
C32 0.0310(16) 0.0176(14) 0.0191(15) -0.0006(12) 0.0038(13) -0.0030(12)
C33 0.0284(16) 0.0278(17) 0.0311(17) 0.0019(13) 0.0057(14) 0.0040(13)
C34 0.0354(18) 0.0286(17) 0.0263(17) 0.0005(13) 0.0021(14) -0.0027(14)
C35 0.0275(16) 0.0253(16) 0.0297(17) -0.0036(13) 0.0030(13) 0.0036(13)
C36 0.0292(17) 0.0262(16) 0.0346(18) -0.0001(13) 0.0071(14) -0.0018(13)
C37 0.0296(16) 0.0261(16) 0.0183(15) 0.0015(12) 0.0042(13) -0.0019(13)
C38 0.0263(16) 0.0240(16) 0.0252(16) 0.0012(12) 0.0063(13) 0.0035(13)
C39 0.0255(16) 0.0360(18) 0.0241(16) 0.0021(13) 0.0051(13) 0.0011(14)
C40 0.0258(16) 0.0231(15) 0.0269(16) 0.0007(12) 0.0054(13) 0.0044(12)
C41 0.0331(17) 0.0267(16) 0.0267(16) 0.0041(13) 0.0059(14) -0.0004(14)
C42 0.0309(17) 0.0280(16) 0.0278(17) 0.0007(13) 0.0066(13) -0.0028(14)
C43 0.0310(17) 0.0273(17) 0.0345(18) 0.0013(14) 0.0045(14) -0.0046(14)
C44 0.0337(18) 0.0330(18) 0.0258(17) 0.0020(14) -0.0023(14) -0.0003(15)
C45 0.0292(16) 0.0254(16) 0.0284(17) 0.0063(13) 0.0048(13) 0.0024(13)
C46 0.0305(17) 0.0246(16) 0.0302(17) 0.0023(13) 0.0035(14) -0.0042(13)
C47 0.0300(17) 0.0304(17) 0.0310(17) -0.0070(14) 0.0035(14) -0.0021(14)
C48 0.045(2) 0.0227(17) 0.049(2) 0.0085(15) 0.0048(17) -0.0036(15)
C49 0.057(2) 0.046(2) 0.0300(19) 0.0022(16) 0.0088(17) -0.0057(19)
C50 0.0291(18) 0.053(2) 0.057(2) 0.0176(19) 0.0047(17) 0.0053(17)
C51 0.042(2) 0.0236(17) 0.051(2) -0.0057(16) 0.0031(17) -0.0026(15)
C52 0.050(2) 0.0324(18) 0.0237(17) 0.0048(14) 0.0024(15) -0.0029(16)
C53 0.047(2) 0.0280(18) 0.043(2) 0.0028(15) 0.0099(17) -0.0114(16)
C54 0.042(2) 0.065(3) 0.038(2) -0.0060(19) 0.0084(17) 0.0104(19)
C55 0.051(2) 0.0219(17) 0.049(2) 0.0044(15) -0.0017(18) -0.0073(16)
C56 0.052(2) 0.0218(17) 0.048(2) -0.0016(15) 0.0046(18) -0.0062(16)
C57 0.057(2) 0.045(2) 0.0276(18) -0.0053(16) 0.0044(17) -0.0082(18)
C58 0.063(3) 0.061(3) 0.043(2) -0.013(2) -0.002(2) 0.011(2)
C59 0.053(2) 0.073(3) 0.053(3) 0.012(2) 0.012(2) -0.023(2)
C60 0.061(3) 0.082(3) 0.032(2) 0.027(2) 0.0140(19) 0.018(2)
C62 0.066(3) 0.037(2) 0.065(3) -0.013(2) 0.005(2) -0.001(2)
C63 0.047(2) 0.048(2) 0.046(2) -0.0063(18) 0.0039(18) 0.0053(18)
C64 0.056(3) 0.075(3) 0.051(3) -0.018(2) 0.007(2) -0.005(2)
C65 0.091(3) 0.063(3) 0.071(3) -0.011(2) 0.046(3) -0.020(3)

loop_
_atom_type_symbol
_atom_type_description
_atom_type_scat_dispersion_real
_atom_type_scat_dispersion_imag
_atom_type_scat_source
C C 0.0033 0.0016 'International Tables Vol C Tables 4.2.6.8 and 6.1.1.4'
H H 0.0000 0.0000 'International Tables Vol C Tables 4.2.6.8 and 6.1.1.4'
N N 0.0061 0.0033 'International Tables Vol C Tables 4.2.6.8 and 6.1.1.4'
O O 0.0106 0.0060 'International Tables Vol C Tables 4.2.6.8 and 6.1.1.4'

loop_
_geom_angle_atom_site_label_1
_geom_angle_atom_site_label_2
_geom_angle_atom_site_label_3
_geom_angle
C44 O1 C52 119.2(2)
C43 O2 C53 117.2(3)
C26 O3 C23 117.4(2)
C28 O4 C50 117.0(3)
C22 O5 C33 117.8(2)
C29 O6 C60 116.7(2)
C14 O7 H1O7 110.0
C39 O8 H1O8 113.8
C36 O9 H1O9 110.5
C30 N1 C54 107.0(3)
C30 N1 C59 127.6(3)
C54 N1 C59 125.3(3)
C30 N2 C63 105.4(3)
C46 N3 C48 107.8(3)
C46 N3 C49 126.9(3)
C48 N3 C49 125.3(3)
C46 N4 C56 105.6(3)
C35 N5 C51 107.0(3)
C35 N5 C57 128.6(3)
C51 N5 C57 124.3(3)
C35 N6 C55 105.0(3)
C32 C11 C17 118.9(3)
C32 C11 C13 123.3(3)
C17 C11 C13 117.7(3)
C37 C12 C18 118.6(3)
C37 C12 C31 122.6(3)
C18 C12 C31 118.7(3)
C11 C13 C40 111.1(2)
C11 C13 H13A 109.4
C40 C13 H13A 109.4
C11 C13 H13B 109.4
C40 C13 H13B 109.4
H13A C13 H13B 108.0
O7 C14 C34 121.8(3)
O7 C14 C42 117.5(3)
C34 C14 C42 120.7(3)
C29 C17 C11 121.3(3)
C29 C17 H17A 119.3
C11 C17 H17A 119.3
C26 C18 C12 121.2(3)
C26 C18 H18A 119.4
C12 C18 H18A 119.4
C22 C19 C32 122.1(3)
C22 C19 H19A 118.9
C32 C19 H19A 118.9
C37 C21 C32 114.2(2)
C37 C21 H21A 108.7
C32 C21 H21A 108.7
C37 C21 H21B 108.7
C32 C21 H21B 108.7
H21A C21 H21B 107.6
C19 C22 O5 125.6(3)
C19 C22 C29 119.2(3)
O5 C22 C29 115.1(2)
O3 C23 C46 106.4(2)
O3 C23 H23A 110.5
C46 C23 H23A 110.5
O3 C23 H23B 110.5
C46 C23 H23B 110.5
H23A C23 H23B 108.6
C28 C25 C37 122.3(3)
C28 C25 H25A 118.9
C37 C25 H25A 118.9
C18 C26 O3 125.9(3)
C18 C26 C28 120.1(3)
O3 C26 C28 113.9(3)
O4 C28 C25 125.8(3)
O4 C28 C26 115.6(3)
C25 C28 C26 118.6(3)
O6 C29 C17 125.2(3)
O6 C29 C22 115.4(3)
C17 C29 C22 119.4(3)
N2 C30 N1 111.1(3)
N2 C30 C52 124.3(3)
N1 C30 C52 124.5(3)
C38 C31 C12 113.5(2)
C38 C31 H31A 108.9
C12 C31 H31A 108.9
C38 C31 H31B 108.9
C12 C31 H31B 108.9
H31A C31 H31B 107.7
C11 C32 C19 119.0(3)
C11 C32 C21 123.4(3)
C19 C32 C21 117.6(3)
O5 C33 C35 113.7(2)
O5 C33 H33A 108.8
C35 C33 H33A 108.8
O5 C33 H33B 108.8
C35 C33 H33B 108.8
H33A C33 H33B 107.7
C14 C34 C36 118.8(3)
C14 C34 H34A 120.6
C36 C34 H34A 120.6
N6 C35 N5 111.1(3)
N6 C35 C33 123.4(3)
N5 C35 C33 125.4(3)
O9 C36 C47 118.6(3)
O9 C36 C34 120.2(3)
C47 C36 C34 121.2(3)
C25 C37 C12 119.1(3)
C25 C37 C21 117.9(3)
C12 C37 C21 123.0(3)
C40 C38 C45 118.3(3)
C40 C38 C31 124.9(3)
C45 C38 C31 116.8(3)
O8 C39 C42 116.3(3)
O8 C39 C47 122.6(3)
C42 C39 C47 121.1(3)
C38 C40 C41 118.9(3)
C38 C40 C13 123.8(3)
C41 C40 C13 117.2(3)
C44 C41 C40 122.4(3)
C44 C41 H41A 118.8
C40 C41 H41A 118.8
C39 C42 C14 119.5(3)
C39 C42 H42A 120.2
C14 C42 H42A 120.2
O2 C43 C45 125.6(3)
O2 C43 C44 115.2(3)
C45 C43 C44 119.2(3)
C41 C44 O1 126.3(3)
C41 C44 C43 118.9(3)
O1 C44 C43 114.8(3)
C43 C45 C38 122.2(3)
C43 C45 H45A 118.9
C38 C45 H45A 118.9
N4 C46 N3 110.2(3)
N4 C46 C23 124.5(3)
N3 C46 C23 125.1(3)
C36 C47 C39 118.8(3)
C36 C47 H47A 120.6
C39 C47 H47A 120.6
C56 C48 N3 106.2(3)
C56 C48 H48A 126.9
N3 C48 H48A 126.9
N3 C49 H49A 109.5
N3 C49 H49B 109.5
H49A C49 H49B 109.5
N3 C49 H49C 109.5
H49A C49 H49C 109.5
H49B C49 H49C 109.5
O4 C50 H50A 109.5
O4 C50 H50B 109.5
H50A C50 H50B 109.5
O4 C50 H50C 109.5
H50A C50 H50C 109.5
H50B C50 H50C 109.5
C55 C51 N5 106.4(3)
C55 C51 H51A 126.8
N5 C51 H51A 126.8
O1 C52 C30 113.4(3)
O1 C52 H52A 108.9
C30 C52 H52A 108.9
O1 C52 H52B 108.9
C30 C52 H52B 108.9
H52A C52 H52B 107.7
O2 C53 H53A 109.5
O2 C53 H53B 109.5
H53A C53 H53B 109.5
O2 C53 H53C 109.5
H53A C53 H53C 109.5
H53B C53 H53C 109.5
C63 C54 N1 106.4(3)
C63 C54 H54A 126.8
N1 C54 H54A 126.8
C51 C55 N6 110.5(3)
C51 C55 H55A 124.8
N6 C55 H55A 124.8
C48 C56 N4 110.1(3)
C48 C56 H56A 124.9
N4 C56 H56A 124.9
N5 C57 H57A 109.5
N5 C57 H57B 109.5
H57A C57 H57B 109.5
N5 C57 H57C 109.5
H57A C57 H57C 109.5
H57B C57 H57C 109.5
N8 C58 C64 179.1(5)
N1 C59 H59A 109.5
N1 C59 H59B 109.5
H59A C59 H59B 109.5
N1 C59 H59C 109.5
H59A C59 H59C 109.5
H59B C59 H59C 109.5
O6 C60 H60A 109.5
O6 C60 H60B 109.5
H60A C60 H60B 109.5
O6 C60 H60C 109.5
H60A C60 H60C 109.5
H60B C60 H60C 109.5
N7 C62 C65 177.3(6)
C54 C63 N2 110.1(3)
C54 C63 H63A 124.9
N2 C63 H63A 124.9
C58 C64 H64A 109.5
C58 C64 H64B 109.5
H64A C64 H64B 109.5
C58 C64 H64C 109.5
H64A C64 H64C 109.5
H64B C64 H64C 109.5
C62 C65 H65A 109.5
C62 C65 H65B 109.5
H65A C65 H65B 109.5
C62 C65 H65C 109.5
H65A C65 H65C 109.5
H65B C65 H65C 109.5

loop_
_geom_bond_atom_site_label_1
_geom_bond_atom_site_label_2
_geom_bond_distance
O1 C44 1.384(4)
O1 C52 1.428(4)
O2 C43 1.379(4)
O2 C53 1.421(4)
O3 C26 1.384(3)
O3 C23 1.432(4)
O4 C28 1.373(3)
O4 C50 1.435(4)
O5 C22 1.382(3)
O5 C33 1.424(3)
O6 C29 1.375(3)
O6 C60 1.425(4)
O7 C14 1.372(4)
O7 H1O7 0.8601
O8 C39 1.361(4)
O8 H1O8 0.8600
O9 C36 1.371(4)
O9 H1O9 0.8600
N1 C30 1.359(4)
N1 C54 1.375(5)
N1 C59 1.463(5)
N2 C30 1.326(4)
N2 C63 1.380(4)
N3 C46 1.361(4)
N3 C48 1.370(4)
N3 C49 1.463(4)
N4 C46 1.334(4)
N4 C56 1.382(4)
N5 C35 1.360(4)
N5 C51 1.371(4)
N5 C57 1.463(4)
N6 C35 1.331(4)
N6 C55 1.378(4)
N7 C62 1.144(5)
N8 C58 1.141(6)
C11 C32 1.390(4)
C11 C17 1.412(4)
C11 C13 1.524(4)
C12 C37 1.394(4)
C12 C18 1.409(4)
C12 C31 1.530(4)
C13 C40 1.532(4)
C13 H13A 0.9900
C13 H13B 0.9900
C14 C34 1.388(4)
C14 C42 1.389(4)
C17 C29 1.381(4)
C17 H17A 0.9500
C18 C26 1.375(4)
C18 H18A 0.9500
C19 C22 1.374(4)
C19 C32 1.399(4)
C19 H19A 0.9500
C21 C37 1.520(4)
C21 C32 1.526(4)
C21 H21A 0.9900
C21 H21B 0.9900
C22 C29 1.402(4)
C23 C46 1.472(4)
C23 H23A 0.9900
C23 H23B 0.9900
C25 C28 1.377(4)
C25 C37 1.393(4)
C25 H25A 0.9500
C26 C28 1.398(4)
C30 C52 1.488(5)
C31 C38 1.525(4)
C31 H31A 0.9900
C31 H31B 0.9900
C33 C35 1.491(4)
C33 H33A 0.9900
C33 H33B 0.9900
C34 C36 1.400(4)
C34 H34A 0.9500
C36 C47 1.385(4)
C38 C40 1.397(4)
C38 C45 1.403(4)
C39 C42 1.382(4)
C39 C47 1.390(4)
C40 C41 1.402(4)
C41 C44 1.370(4)
C41 H41A 0.9500
C42 H42A 0.9500
C43 C45 1.380(4)
C43 C44 1.407(4)
C45 H45A 0.9500
C47 H47A 0.9500
C48 C56 1.353(5)
C48 H48A 0.9500
C49 H49A 0.9800
C49 H49B 0.9800
C49 H49C 0.9800
C50 H50A 0.9800
C50 H50B 0.9800
C50 H50C 0.9800
C51 C55 1.351(5)
C51 H51A 0.9500
C52 H52A 0.9900
C52 H52B 0.9900
C53 H53A 0.9800
C53 H53B 0.9800
C53 H53C 0.9800
C54 C63 1.352(5)
C54 H54A 0.9500
C55 H55A 0.9500
C56 H56A 0.9500
C57 H57A 0.9800
C57 H57B 0.9800
C57 H57C 0.9800
C58 C64 1.441(6)
C59 H59A 0.9800
C59 H59B 0.9800
C59 H59C 0.9800
C60 H60A 0.9800
C60 H60B 0.9800
C60 H60C 0.9800
C62 C65 1.420(6)
C63 H63A 0.9500
C64 H64A 0.9800
C64 H64B 0.9800
C64 H64C 0.9800
C65 H65A 0.9800
C65 H65B 0.9800
C65 H65C 0.9800

loop_
_geom_hbond_atom_site_label_D
_geom_hbond_atom_site_label_H
_geom_hbond_atom_site_label_A
_geom_hbond_distance_DH
_geom_hbond_distance_HA
_geom_hbond_distance_DA
_geom_hbond_angle_DHA
_geom_hbond_site_symmetry_A
O7 H1O7 N4 0.86 1.89 2.732(4) 167.4 .
O8 H1O8 N6 0.86 1.89 2.711(3) 160.1 4_666
O9 H1O9 N2 0.86 1.83 2.688(4) 172.4 2_756

loop_
_geom_torsion_atom_site_label_1
_geom_torsion_atom_site_label_2
_geom_torsion_atom_site_label_3
_geom_torsion_atom_site_label_4
_geom_torsion
C32 C11 C13 C40 87.7(3)
C17 C11 C13 C40 -88.9(3)
C32 C11 C17 C29 -1.9(4)
C13 C11 C17 C29 175.0(3)
C37 C12 C18 C26 1.0(4)
C31 C12 C18 C26 -179.6(3)
C32 C19 C22 O5 -177.5(3)
C32 C19 C22 C29 -0.6(4)
C33 O5 C22 C19 -15.1(4)
C33 O5 C22 C29 167.8(2)
C26 O3 C23 C46 -169.1(2)
C12 C18 C26 O3 179.4(3)
C12 C18 C26 C28 -2.4(5)
C23 O3 C26 C18 -5.7(4)
C23 O3 C26 C28 176.1(3)
C50 O4 C28 C25 -10.1(5)
C50 O4 C28 C26 167.8(3)
C37 C25 C28 O4 177.8(3)
C37 C25 C28 C26 -0.1(5)
C18 C26 C28 O4 -176.2(3)
O3 C26 C28 O4 2.2(4)
C18 C26 C28 C25 2.0(4)
O3 C26 C28 C25 -179.7(3)
C60 O6 C29 C17 -4.6(5)
C60 O6 C29 C22 174.4(3)
C11 C17 C29 O6 178.2(3)
C11 C17 C29 C22 -0.8(4)
C19 C22 C29 O6 -177.1(3)
O5 C22 C29 O6 0.2(4)
C19 C22 C29 C17 2.0(4)
O5 C22 C29 C17 179.2(3)
C63 N2 C30 N1 0.0(4)
C63 N2 C30 C52 -176.4(3)
C54 N1 C30 N2 -0.2(4)
C59 N1 C30 N2 -178.0(3)
C54 N1 C30 C52 176.1(3)
C59 N1 C30 C52 -1.7(5)
C37 C12 C31 C38 -91.1(3)
C18 C12 C31 C38 89.6(3)
C17 C11 C32 C19 3.2(4)
C13 C11 C32 C19 -173.4(3)
C17 C11 C32 C21 -173.5(3)
C13 C11 C32 C21 9.9(4)
C22 C19 C32 C11 -2.1(4)
C22 C19 C32 C21 174.8(3)
C37 C21 C32 C11 -104.0(3)
C37 C21 C32 C19 79.2(3)
C22 O5 C33 C35 -61.5(3)
O7 C14 C34 C36 180.0(3)
C42 C14 C34 C36 -0.1(5)
C55 N6 C35 N5 -0.7(3)
C55 N6 C35 C33 177.0(3)
C51 N5 C35 N6 0.6(3)
C57 N5 C35 N6 177.8(3)
C51 N5 C35 C33 -177.1(3)
C57 N5 C35 C33 0.1(5)
O5 C33 C35 N6 140.5(3)
O5 C33 C35 N5 -42.1(4)
C14 C34 C36 O9 -178.9(3)
C14 C34 C36 C47 0.6(5)
C28 C25 C37 C12 -1.3(4)
C28 C25 C37 C21 -179.9(3)
C18 C12 C37 C25 0.8(4)
C31 C12 C37 C25 -178.5(3)
C18 C12 C37 C21 179.4(3)
C31 C12 C37 C21 0.1(4)
C32 C21 C37 C25 -88.1(3)
C32 C21 C37 C12 93.3(3)
C12 C31 C38 C40 99.1(3)
C12 C31 C38 C45 -80.9(3)
C45 C38 C40 C41 1.0(4)
C31 C38 C40 C41 -179.1(3)
C45 C38 C40 C13 176.7(3)
C31 C38 C40 C13 -3.4(4)
C11 C13 C40 C38 -93.5(3)
C11 C13 C40 C41 82.3(3)
C38 C40 C41 C44 2.2(4)
C13 C40 C41 C44 -173.8(3)
O8 C39 C42 C14 177.8(3)
C47 C39 C42 C14 -0.8(4)
O7 C14 C42 C39 -179.9(3)
C34 C14 C42 C39 0.2(4)
C53 O2 C43 C45 1.4(5)
C53 O2 C43 C44 -177.9(3)
C40 C41 C44 O1 174.5(3)
C40 C41 C44 C43 -3.8(5)
C52 O1 C44 C41 9.1(5)
C52 O1 C44 C43 -172.6(3)
O2 C43 C44 C41 -178.6(3)
C45 C43 C44 C41 2.1(5)
O2 C43 C44 O1 3.0(4)
C45 C43 C44 O1 -176.3(3)
O2 C43 C45 C38 -178.2(3)
C44 C43 C45 C38 1.0(5)
C40 C38 C45 C43 -2.6(4)
C31 C38 C45 C43 177.5(3)
C56 N4 C46 N3 -0.2(4)
C56 N4 C46 C23 -176.0(3)
C48 N3 C46 N4 0.0(4)
C49 N3 C46 N4 179.2(3)
C48 N3 C46 C23 175.7(3)
C49 N3 C46 C23 -5.0(5)
O3 C23 C46 N4 96.0(3)
O3 C23 C46 N3 -79.1(4)
O9 C36 C47 C39 178.2(3)
C34 C36 C47 C39 -1.3(4)
O8 C39 C47 C36 -177.2(3)
C42 C39 C47 C36 1.4(4)
C46 N3 C48 C56 0.3(4)
C49 N3 C48 C56 -179.0(3)
C35 N5 C51 C55 -0.2(4)
C57 N5 C51 C55 -177.6(3)
C44 O1 C52 C30 69.9(4)
N2 C30 C52 O1 -136.5(3)
N1 C30 C52 O1 47.6(4)
C30 N1 C54 C63 0.3(4)
C59 N1 C54 C63 178.2(3)
N5 C51 C55 N6 -0.2(4)
C35 N6 C55 C51 0.6(4)
N3 C48 C56 N4 -0.5(4)
C46 N4 C56 C48 0.5(4)
N1 C54 C63 N2 -0.3(4)
C30 N2 C63 C54 0.2(4)

loop_
_cod_related_entry_id
_cod_related_entry_database
_cod_related_entry_code
1 ChemSpider 30661373
